data_1531646
loop_
_publ_author_name
'Kyratsi, T.'
'Kanatzidis, M.G.'
'Chung Duck-Young'

_publ_section_title
;
 Bi/Sb distribution and its consequences in solid solution members of the
 thermoelectric materials K2 Bi8-x Sbx Se13
;
_journal_name_full 'Journal of Alloys Compd.'
_journal_page_first 36
_journal_page_last 42
_journal_volume 338
_journal_year 2002
_chemical_formula_sum 'Bi5.55 K1.5 Sb2.964 Se13'
_chemical_name_systematic 'K1.5 Bi5.55 Sb2.964 Se13'
_space_group_IT_number 11
_symmetry_space_group_name_Hall '-P 2yb'
_symmetry_space_group_name_H-M 'P 1 21/m 1'
_cell_angle_alpha 90
_cell_angle_beta 90.481
_cell_angle_gamma 90
_cell_formula_units_Z 2
_cell_length_a 17.418
_cell_length_b 4.1741
_cell_length_c 18.419
_cell_volume 1339.097
_citation_journal_id_ASTM JALCEU
_cod_data_source_file Kyratsi_JALCEU_2002_479.cif
_cod_data_source_block Bi5.55K1.5Sb2.964Se13
_cod_original_cell_volume 1339.096
_cod_database_code 1531646

loop_
_symmetry_equiv_pos_as_xyz
x,y,z
-x,y+1/2,-z
-x,-y,-z
x,-y-1/2,z

loop_
_atom_site_label
_atom_site_type_symbol
_atom_site_fract_x
_atom_site_fract_y
_atom_site_fract_z
_atom_site_occupancy
_atom_site_U_iso_or_equiv
Se13 Se-2 0.1082 0.75 0.5364 1 0.0
K2 K+1 0.0208 0.75 0.8452 0.67 0.0
Bi2 Bi+3 0.6739 0.75 0.1236 0.701 0.0
Sb9 Sb+2 0.7975 0.25 0.3123 0.26 0.0
Se6 Se-2 0.2712 0.75 0.3728 1 0.0
Se9 Se-2 0.8666 0.25 0.8373 1 0.0
Bi1 Bi+3 0.4189 0.75 0.0784 0.805 0.0
Bi7 Bi+3 -0.006 0.75 0.3882 0.72 0.0
Bi3 Bi+3 0.8271 0.25 -0.0191 0.64 0.0
Sb10 Sb+2 0.8011 0.25 0.3309 0.39 0.0
Sb11 Sb+2 0.784 0.25 0.3447 0.21 0.0
Sb4 Sb+2 0.3945 0.75 0.4768 0.061 0.0
K4 K+1 0.9684 0.75 0.8631 0.14 0.0
Sb7 Sb+2 -0.006 0.75 0.3882 0.28 0.0
Se8 Se-2 0.634 0.75 0.2654 1 0.0
Sb12 Sb+2 0.7669 0.75 0.799 0.34 0.0
Sb3 Sb+2 0.8271 0.25 -0.0191 0.36 0.0
Se11 Se-2 0.0766 0.25 0.3219 1 0.0
Bi4 Bi+3 0.3945 0.75 0.4768 0.939 0.0
Sb2 Sb+2 0.6739 0.75 0.1236 0.299 0.0
Se7 Se-2 0.5426 0.25 0.0926 1 0.0
Se4 Se-2 0.8898 0.75 0.2769 1 0.0
K3 K+1 0.9719 0.75 0.8314 0.2 0.0
Sb6 Sb+2 0.5149 0.25 0.251 0.079 0.0
Se3 Se-2 0.3061 0.25 0.0584 1 0.0
Se10 Se-2 0.925 0.75 0.01 1 0.0
K1 K+1 0.2519 0.25 0.2313 0.49 0.0
Sb13 Sb+2 0.7917 0.75 0.7825 0.17 0.0
Sb8 Sb+2 0.7682 0.25 0.3252 0.14 0.0
Sb5 Sb+2 0.1958 0.25 0.4519 0.18 0.0
Sb1 Sb+2 0.4189 0.75 0.0784 0.195 0.0
Se5 Se-2 0.3097 0.25 0.5578 1 0.0
Se1 Se-2 0.4828 0.25 0.4049 1 0.0
Se2 Se-2 0.3984 0.75 0.2248 1 0.0
Bi5 Bi+3 0.1958 0.25 0.4519 0.82 0.0
Bi6 Bi+3 0.5149 0.25 0.251 0.921 0.0
Se12 Se-2 0.7772 0.25 0.1482 1 0.0
